data_4087326
loop_
_publ_author_name
'Paul, Ursula S. D.'
'Radius, Udo'

_publ_section_title
;
 Synthesis and Reactivity of Cyclic (Alkyl)(Amino)Carbene Stabilized
 Nickel Carbonyl Complexes
;
_journal_issue 7
_journal_name_full Organometallics
_journal_page_first 1398
_journal_paper_doi 10.1021/acs.organomet.7b00109
_journal_volume 36
_journal_year 2017
_chemical_formula_moiety 'C46 H72 Br2 N2 Ni2'
_chemical_formula_sum 'C46 H72 Br2 N2 Ni2'
_chemical_formula_weight 930.29
_space_group_crystal_system triclinic
_space_group_IT_number 2
_space_group_name_Hall '-P 1'
_space_group_name_H-M_alt 'P -1'
_symmetry_space_group_name_Hall '-P 1'
_symmetry_space_group_name_H-M 'P -1'
_atom_sites_solution_hydrogens geom
_audit_creation_method SHELXL-2014/6
_cell_angle_alpha 78.748(4)
_cell_angle_beta 88.349(4)
_cell_angle_gamma 64.816(4)
_cell_formula_units_Z 1
_cell_length_a 8.9013(13)
_cell_length_b 9.3188(14)
_cell_length_c 14.652(2)
_cell_measurement_reflns_used 4504
_cell_measurement_temperature 100(2)
_cell_measurement_theta_max 26.107
_cell_measurement_theta_min 2.533
_cell_volume 1076.7(3)
_computing_cell_refinement 'Saint-NT v. 7.23'
_computing_data_collection 'APEX2 ver. 2014.1 (Bruker AXS)'
_computing_data_reduction 'Saint-NT v. 7.23'
_computing_molecular_graphics 'XP ver. 5.1 (Bruker AXS, 1998)'
_computing_publication_material 'SHELXL-2014 (Sheldrick, 2014)'
_computing_structure_refinement 'SHELXL-2014/6 (Sheldrick, 2014)'
_computing_structure_solution 'SHELXL-2014 (Sheldrick, 2014)'
_diffrn_ambient_temperature 100(2)
_diffrn_measured_fraction_theta_full 0.995
_diffrn_measured_fraction_theta_max 0.993
_diffrn_measurement_device_type 'Bruker X8-APEX II'
_diffrn_measurement_method '\f and \w scans'
_diffrn_radiation_monochromator helios
_diffrn_radiation_source 'rotating anode'
_diffrn_radiation_type MoK\a
_diffrn_radiation_wavelength 0.71073
_diffrn_reflns_av_R_equivalents 0.0228
_diffrn_reflns_av_unetI/netI 0.0348
_diffrn_reflns_Laue_measured_fraction_full 0.995
_diffrn_reflns_Laue_measured_fraction_max 0.993
_diffrn_reflns_limit_h_max 10
_diffrn_reflns_limit_h_min -11
_diffrn_reflns_limit_k_max 11
_diffrn_reflns_limit_k_min -11
_diffrn_reflns_limit_l_max 17
_diffrn_reflns_limit_l_min -18
_diffrn_reflns_number 9228
_diffrn_reflns_point_group_measured_fraction_full 0.995
_diffrn_reflns_point_group_measured_fraction_max 0.993
_diffrn_reflns_theta_full 26.000
_diffrn_reflns_theta_max 26.111
_diffrn_reflns_theta_min 2.466
_exptl_absorpt_coefficient_mu 2.763
_exptl_absorpt_correction_T_max 0.7453
_exptl_absorpt_correction_T_min 0.6809
_exptl_absorpt_correction_type analytical
_exptl_absorpt_process_details 'Sadabs 2014/3 (Bruker 2014)'
_exptl_crystal_colour violet
_exptl_crystal_density_diffrn 1.435
_exptl_crystal_description block
_exptl_crystal_F_000 488
_exptl_crystal_size_max 0.920
_exptl_crystal_size_mid 0.730
_exptl_crystal_size_min 0.151
_refine_diff_density_max 1.149
_refine_diff_density_min -0.470
_refine_diff_density_rms 0.106
_refine_ls_extinction_method none
_refine_ls_goodness_of_fit_ref 1.101
_refine_ls_hydrogen_treatment constr
_refine_ls_matrix_type full
_refine_ls_number_parameters 244
_refine_ls_number_reflns 4235
_refine_ls_number_restraints 0
_refine_ls_restrained_S_all 1.101
_refine_ls_R_factor_all 0.0580
_refine_ls_R_factor_gt 0.0476
_refine_ls_shift/su_max 0.000
_refine_ls_shift/su_mean 0.000
_refine_ls_structure_factor_coef Fsqd
_refine_ls_weighting_details 'w=1/[\s^2^(Fo^2^)+(0.0496P)^2^+3.7005P] where P=(Fo^2^+2Fc^2^)/3'
_refine_ls_weighting_scheme calc
_refine_ls_wR_factor_gt 0.1241
_refine_ls_wR_factor_ref 0.1282
_reflns_Friedel_coverage 0.000
_reflns_number_gt 3532
_reflns_number_total 4235
_reflns_threshold_expression 'I > 2\s(I)'
_cod_data_source_file om7b00109_si_002.cif
_cod_data_source_block compound_7
_cod_database_code 4087326
_shelx_space_group_comment
;
The symmetry employed for this shelxl refinement is uniquely defined
by the following loop, which should always be used as a source of
symmetry information in preference to the above space-group names.
They are only intended as comments.
;
_shelx_estimated_absorpt_t_min 0.185
_shelx_estimated_absorpt_t_max 0.680
_shelxl_version_number 2014/6

loop_
_space_group_symop_operation_xyz
'x, y, z'
'-x, -y, -z'

loop_
_atom_site_label
_atom_site_type_symbol
_atom_site_fract_x
_atom_site_fract_y
_atom_site_fract_z
_atom_site_U_iso_or_equiv
_atom_site_adp_type
_atom_site_occupancy
_atom_site_site_symmetry_order
_atom_site_calc_flag
_atom_site_refinement_flags_posn
_atom_site_refinement_flags_adp
Br1 Br 0.56594(6) 0.64727(5) 0.45851(3) 0.03248(16) Uani 1 1 d . .
Ni1 Ni 0.39465(7) 0.60561(7) 0.57881(4) 0.02606(17) Uani 1 1 d . .
N1 N 0.1588(4) 0.5337(4) 0.7490(2) 0.0227(8) Uani 1 1 d . .
C1 C 0.4378(6) 0.8845(6) 0.6291(4) 0.0359(11) Uani 1 1 d . .
H1A H 0.4902 0.9035 0.5711 0.054 Uiso 1 1 calc R U
H1B H 0.5234 0.8071 0.6771 0.054 Uiso 1 1 calc R U
H1C H 0.3783 0.9868 0.6501 0.054 Uiso 1 1 calc R U
C2 C 0.3185(6) 0.8177(5) 0.6125(3) 0.0285(10) Uani 1 1 d . .
H2 H 0.2138 0.9008 0.5767 0.034 Uiso 1 1 calc R U
C3 C 0.2908(5) 0.7068(5) 0.6844(3) 0.0235(9) Uani 1 1 d . .
H3 H 0.3593 0.6701 0.7445 0.028 Uiso 1 1 calc R U
C4 C 0.1728(5) 0.6469(5) 0.6773(3) 0.0242(9) Uani 1 1 d . .
C6 C -0.0366(6) 0.5754(5) 0.6313(3) 0.0262(9) Uani 1 1 d . .
H6A H -0.1591 0.6195 0.6226 0.031 Uiso 1 1 calc R U
H6B H 0.0142 0.4989 0.5889 0.031 Uiso 1 1 calc R U
C5 C 0.0207(5) 0.4884(5) 0.7327(3) 0.0246(9) Uani 1 1 d . .
C7 C 0.0182(5) 0.7132(5) 0.6096(3) 0.0249(9) Uani 1 1 d . .
C9 C 0.0817(6) 0.3062(6) 0.7433(3) 0.0309(10) Uani 1 1 d . .
H9A H -0.0100 0.2826 0.7265 0.046 Uiso 1 1 calc R U
H9B H 0.1219 0.2529 0.8081 0.046 Uiso 1 1 calc R U
H9C H 0.1726 0.2657 0.7022 0.046 Uiso 1 1 calc R U
C8 C -0.1153(6) 0.5449(6) 0.7999(3) 0.0297(10) Uani 1 1 d . .
H8A H -0.1650 0.6633 0.7901 0.045 Uiso 1 1 calc R U
H8B H -0.0677 0.4984 0.8642 0.045 Uiso 1 1 calc R U
H8C H -0.2011 0.5094 0.7890 0.045 Uiso 1 1 calc R U
C10 C -0.1135(6) 0.8722(5) 0.6334(3) 0.0289(10) Uani 1 1 d . .
H10A H -0.0665 0.9512 0.6281 0.043 Uiso 1 1 calc R U
H10B H -0.1459 0.8504 0.6973 0.043 Uiso 1 1 calc R U
H10C H -0.2114 0.9158 0.5899 0.043 Uiso 1 1 calc R U
C11 C 0.0417(6) 0.7467(6) 0.5057(3) 0.0314(10) Uani 1 1 d . .
H11A H -0.0624 0.7744 0.4707 0.047 Uiso 1 1 calc R U
H11B H 0.1298 0.6501 0.4890 0.047 Uiso 1 1 calc R U
H11C H 0.0728 0.8373 0.4904 0.047 Uiso 1 1 calc R U
C12 C 0.2485(5) 0.4842(5) 0.8394(3) 0.0232(9) Uani 1 1 d . .
C13 C 0.1951(6) 0.5883(5) 0.9043(3) 0.0249(9) Uani 1 1 d . .
C14 C 0.2765(6) 0.5306(6) 0.9925(3) 0.0312(10) Uani 1 1 d . .
H14 H 0.2433 0.5992 1.0366 0.037 Uiso 1 1 calc R U
C15 C 0.4044(6) 0.3765(6) 1.0182(3) 0.0346(11) Uani 1 1 d . .
H15 H 0.4533 0.3377 1.0801 0.042 Uiso 1 1 calc R U
C16 C 0.4591(6) 0.2808(6) 0.9527(3) 0.0303(10) Uani 1 1 d . .
H16 H 0.5484 0.1761 0.9698 0.036 Uiso 1 1 calc R U
C17 C 0.3877(6) 0.3328(5) 0.8621(3) 0.0264(9) Uani 1 1 d . .
C18 C 0.0596(6) 0.7586(6) 0.8833(3) 0.0276(10) Uani 1 1 d . .
H18 H 0.0033 0.7761 0.8214 0.033 Uiso 1 1 calc R U
C19 C -0.0717(6) 0.7886(6) 0.9557(3) 0.0329(11) Uani 1 1 d . .
H19A H -0.1594 0.8991 0.9377 0.049 Uiso 1 1 calc R U
H19B H -0.0198 0.7750 1.0168 0.049 Uiso 1 1 calc R U
H19C H -0.1200 0.7110 0.9590 0.049 Uiso 1 1 calc R U
C20 C 0.1315(6) 0.8831(6) 0.8769(3) 0.0325(11) Uani 1 1 d . .
H20A H 0.2138 0.8662 0.8295 0.049 Uiso 1 1 calc R U
H20B H 0.1850 0.8700 0.9375 0.049 Uiso 1 1 calc R U
H20C H 0.0417 0.9926 0.8598 0.049 Uiso 1 1 calc R U
C21 C 0.4726(6) 0.2311(6) 0.7911(3) 0.0290(10) Uani 1 1 d . .
H21 H 0.4006 0.2779 0.7319 0.035 Uiso 1 1 calc R U
C22 C 0.5008(7) 0.0555(6) 0.8225(4) 0.0391(12) Uani 1 1 d . .
H22A H 0.3932 0.0502 0.8284 0.059 Uiso 1 1 calc R U
H22B H 0.5640 0.0101 0.8830 0.059 Uiso 1 1 calc R U
H22C H 0.5632 -0.0070 0.7764 0.059 Uiso 1 1 calc R U
C23 C 0.6386(6) 0.2411(6) 0.7717(4) 0.0361(11) Uani 1 1 d . .
H23A H 0.6926 0.1795 0.7236 0.054 Uiso 1 1 calc R U
H23B H 0.7109 0.1956 0.8291 0.054 Uiso 1 1 calc R U
H23C H 0.6181 0.3545 0.7501 0.054 Uiso 1 1 calc R U

loop_
_atom_site_aniso_label
_atom_site_aniso_U_11
_atom_site_aniso_U_22
_atom_site_aniso_U_33
_atom_site_aniso_U_23
_atom_site_aniso_U_13
_atom_site_aniso_U_12
Br1 0.0405(3) 0.0241(3) 0.0326(3) -0.00795(19) 0.0155(2) -0.0136(2)
Ni1 0.0283(3) 0.0196(3) 0.0260(3) -0.0036(2) 0.0070(2) -0.0070(3)
N1 0.0224(19) 0.0178(17) 0.0230(18) -0.0006(14) -0.0012(14) -0.0053(15)
C1 0.038(3) 0.027(3) 0.041(3) -0.005(2) 0.009(2) -0.014(2)
C2 0.030(2) 0.019(2) 0.030(2) -0.0012(18) 0.0075(19) -0.0066(19)
C3 0.025(2) 0.018(2) 0.024(2) -0.0037(17) 0.0055(17) -0.0056(18)
C4 0.024(2) 0.018(2) 0.022(2) -0.0033(17) 0.0015(17) -0.0015(18)
C6 0.025(2) 0.023(2) 0.025(2) -0.0021(18) -0.0051(18) -0.0056(19)
C5 0.023(2) 0.025(2) 0.023(2) -0.0014(18) -0.0032(17) -0.0096(19)
C7 0.022(2) 0.019(2) 0.027(2) -0.0022(18) -0.0018(17) -0.0028(18)
C9 0.033(3) 0.027(2) 0.034(3) -0.007(2) -0.001(2) -0.013(2)
C8 0.030(2) 0.034(3) 0.028(2) -0.005(2) 0.0023(19) -0.016(2)
C10 0.024(2) 0.023(2) 0.030(2) -0.0017(19) -0.0033(18) -0.0018(19)
C11 0.035(3) 0.026(2) 0.026(2) -0.0022(19) -0.0035(19) -0.006(2)
C12 0.022(2) 0.023(2) 0.022(2) 0.0009(17) -0.0011(17) -0.0097(18)
C13 0.025(2) 0.024(2) 0.025(2) -0.0006(18) -0.0004(17) -0.0113(19)
C14 0.034(3) 0.034(3) 0.029(2) -0.009(2) 0.003(2) -0.016(2)
C15 0.034(3) 0.040(3) 0.026(2) 0.003(2) -0.007(2) -0.016(2)
C16 0.024(2) 0.025(2) 0.033(3) 0.0041(19) -0.0053(19) -0.007(2)
C17 0.027(2) 0.024(2) 0.027(2) -0.0007(18) 0.0001(18) -0.012(2)
C18 0.028(2) 0.028(2) 0.025(2) -0.0068(19) -0.0016(18) -0.009(2)
C19 0.034(3) 0.030(3) 0.033(3) -0.010(2) 0.005(2) -0.011(2)
C20 0.038(3) 0.023(2) 0.036(3) -0.005(2) 0.001(2) -0.012(2)
C21 0.024(2) 0.026(2) 0.031(2) 0.0003(19) -0.0008(18) -0.007(2)
C22 0.035(3) 0.026(3) 0.049(3) -0.005(2) -0.003(2) -0.007(2)
C23 0.024(2) 0.035(3) 0.047(3) -0.010(2) 0.004(2) -0.009(2)

loop_
_atom_type_symbol
_atom_type_description
_atom_type_scat_dispersion_real
_atom_type_scat_dispersion_imag
_atom_type_scat_source
C C 0.0033 0.0016 'International Tables Vol C Tables 4.2.6.8 and 6.1.1.4'
H H 0.0000 0.0000 'International Tables Vol C Tables 4.2.6.8 and 6.1.1.4'
N N 0.0061 0.0033 'International Tables Vol C Tables 4.2.6.8 and 6.1.1.4'
Ni Ni 0.3393 1.1124 'International Tables Vol C Tables 4.2.6.8 and 6.1.1.4'
Br Br -0.2901 2.4595 'International Tables Vol C Tables 4.2.6.8 and 6.1.1.4'

loop_
_geom_angle_atom_site_label_1
_geom_angle_atom_site_label_2
_geom_angle_atom_site_label_3
_geom_angle
_geom_angle_site_symmetry_3
Ni1 Br1 Ni1 88.40(3) 2_666
C2 Ni1 C3 42.38(18) .
C2 Ni1 C4 69.98(17) .
C3 Ni1 C4 36.38(17) .
C2 Ni1 Br1 96.82(13) .
C3 Ni1 Br1 136.55(13) .
C4 Ni1 Br1 162.52(11) .
C2 Ni1 Br1 169.02(14) 2_666
C3 Ni1 Br1 131.04(13) 2_666
C4 Ni1 Br1 100.29(11) 2_666
Br1 Ni1 Br1 91.60(3) 2_666
C4 N1 C12 123.2(4) .
C4 N1 C5 114.2(3) .
C12 N1 C5 121.7(3) .
C2 C1 H1A 109.5 .
C2 C1 H1B 109.5 .
H1A C1 H1B 109.5 .
C2 C1 H1C 109.5 .
H1A C1 H1C 109.5 .
H1B C1 H1C 109.5 .
C3 C2 C1 120.5(4) .
C3 C2 Ni1 69.3(2) .
C1 C2 Ni1 121.2(3) .
C3 C2 H2 113.0 .
C1 C2 H2 113.0 .
Ni1 C2 H2 113.0 .
C4 C3 C2 124.5(4) .
C4 C3 Ni1 86.9(3) .
C2 C3 Ni1 68.3(3) .
C4 C3 H3 117.8 .
C2 C3 H3 117.8 .
Ni1 C3 H3 117.8 .
N1 C4 C3 120.8(4) .
N1 C4 C7 107.7(4) .
C3 C4 C7 129.9(4) .
N1 C4 Ni1 126.7(3) .
C3 C4 Ni1 56.7(2) .
C7 C4 Ni1 104.0(3) .
C5 C6 C7 107.7(4) .
C5 C6 H6A 110.2 .
C7 C6 H6A 110.2 .
C5 C6 H6B 110.2 .
C7 C6 H6B 110.2 .
H6A C6 H6B 108.5 .
N1 C5 C8 111.7(4) .
N1 C5 C9 112.1(4) .
C8 C5 C9 107.7(4) .
N1 C5 C6 101.2(3) .
C8 C5 C6 113.0(4) .
C9 C5 C6 111.0(4) .
C11 C7 C6 108.6(4) .
C11 C7 C4 118.0(4) .
C6 C7 C4 101.5(3) .
C11 C7 C10 107.4(4) .
C6 C7 C10 112.3(4) .
C4 C7 C10 109.1(4) .
C5 C9 H9A 109.5 .
C5 C9 H9B 109.5 .
H9A C9 H9B 109.5 .
C5 C9 H9C 109.5 .
H9A C9 H9C 109.5 .
H9B C9 H9C 109.5 .
C5 C8 H8A 109.5 .
C5 C8 H8B 109.5 .
H8A C8 H8B 109.5 .
C5 C8 H8C 109.5 .
H8A C8 H8C 109.5 .
H8B C8 H8C 109.5 .
C7 C10 H10A 109.5 .
C7 C10 H10B 109.5 .
H10A C10 H10B 109.5 .
C7 C10 H10C 109.5 .
H10A C10 H10C 109.5 .
H10B C10 H10C 109.5 .
C7 C11 H11A 109.5 .
C7 C11 H11B 109.5 .
H11A C11 H11B 109.5 .
C7 C11 H11C 109.5 .
H11A C11 H11C 109.5 .
H11B C11 H11C 109.5 .
C17 C12 C13 120.5(4) .
C17 C12 N1 119.8(4) .
C13 C12 N1 119.8(4) .
C14 C13 C12 117.7(4) .
C14 C13 C18 117.8(4) .
C12 C13 C18 124.4(4) .
C15 C14 C13 122.3(5) .
C15 C14 H14 118.9 .
C13 C14 H14 118.9 .
C16 C15 C14 118.9(4) .
C16 C15 H15 120.6 .
C14 C15 H15 120.6 .
C15 C16 C17 122.0(4) .
C15 C16 H16 119.0 .
C17 C16 H16 119.0 .
C16 C17 C12 118.3(4) .
C16 C17 C21 118.1(4) .
C12 C17 C21 123.3(4) .
C13 C18 C19 112.5(4) .
C13 C18 C20 111.1(4) .
C19 C18 C20 109.1(4) .
C13 C18 H18 108.0 .
C19 C18 H18 108.0 .
C20 C18 H18 108.0 .
C18 C19 H19A 109.5 .
C18 C19 H19B 109.5 .
H19A C19 H19B 109.5 .
C18 C19 H19C 109.5 .
H19A C19 H19C 109.5 .
H19B C19 H19C 109.5 .
C18 C20 H20A 109.5 .
C18 C20 H20B 109.5 .
H20A C20 H20B 109.5 .
C18 C20 H20C 109.5 .
H20A C20 H20C 109.5 .
H20B C20 H20C 109.5 .
C17 C21 C22 112.6(4) .
C17 C21 C23 108.6(4) .
C22 C21 C23 110.4(4) .
C17 C21 H21 108.4 .
C22 C21 H21 108.4 .
C23 C21 H21 108.4 .
C21 C22 H22A 109.5 .
C21 C22 H22B 109.5 .
H22A C22 H22B 109.5 .
C21 C22 H22C 109.5 .
H22A C22 H22C 109.5 .
H22B C22 H22C 109.5 .
C21 C23 H23A 109.5 .
C21 C23 H23B 109.5 .
H23A C23 H23B 109.5 .
C21 C23 H23C 109.5 .
H23A C23 H23C 109.5 .
H23B C23 H23C 109.5 .

loop_
_geom_bond_atom_site_label_1
_geom_bond_atom_site_label_2
_geom_bond_distance
_geom_bond_site_symmetry_2
Br1 Ni1 2.3799(8) .
Br1 Ni1 2.4008(8) 2_666
Ni1 C2 1.957(5) .
Ni1 C3 1.970(4) .
Ni1 C4 2.353(4) .
Ni1 Br1 2.4008(8) 2_666
N1 C4 1.379(6) .
N1 C12 1.454(5) .
N1 C5 1.498(6) .
C1 C2 1.486(7) .
C1 H1A 0.9800 .
C1 H1B 0.9800 .
C1 H1C 0.9800 .
C2 C3 1.419(6) .
C2 H2 1.0000 .
C3 C4 1.398(6) .
C3 H3 1.0000 .
C4 C7 1.541(6) .
C6 C5 1.533(6) .
C6 C7 1.534(6) .
C6 H6A 0.9900 .
C6 H6B 0.9900 .
C5 C8 1.518(6) .
C5 C9 1.523(6) .
C7 C11 1.520(6) .
C7 C10 1.546(6) .
C9 H9A 0.9800 .
C9 H9B 0.9800 .
C9 H9C 0.9800 .
C8 H8A 0.9800 .
C8 H8B 0.9800 .
C8 H8C 0.9800 .
C10 H10A 0.9800 .
C10 H10B 0.9800 .
C10 H10C 0.9800 .
C11 H11A 0.9800 .
C11 H11B 0.9800 .
C11 H11C 0.9800 .
C12 C17 1.411(6) .
C12 C13 1.418(6) .
C13 C14 1.391(6) .
C13 C18 1.507(6) .
C14 C15 1.386(7) .
C14 H14 0.9500 .
C15 C16 1.375(7) .
C15 H15 0.9500 .
C16 C17 1.392(6) .
C16 H16 0.9500 .
C17 C21 1.510(7) .
C18 C19 1.528(7) .
C18 C20 1.534(6) .
C18 H18 1.0000 .
C19 H19A 0.9800 .
C19 H19B 0.9800 .
C19 H19C 0.9800 .
C20 H20A 0.9800 .
C20 H20B 0.9800 .
C20 H20C 0.9800 .
C21 C22 1.522(7) .
C21 C23 1.534(7) .
C21 H21 1.0000 .
C22 H22A 0.9800 .
C22 H22B 0.9800 .
C22 H22C 0.9800 .
C23 H23A 0.9800 .
C23 H23B 0.9800 .
C23 H23C 0.9800 .

loop_
_geom_torsion_atom_site_label_1
_geom_torsion_atom_site_label_2
_geom_torsion_atom_site_label_3
_geom_torsion_atom_site_label_4
_geom_torsion
C1 C2 C3 C4 175.2(4)
Ni1 C2 C3 C4 -69.9(4)
C1 C2 C3 Ni1 -114.9(4)
C12 N1 C4 C3 7.7(6)
C5 N1 C4 C3 177.0(4)
C12 N1 C4 C7 -159.3(4)
C5 N1 C4 C7 9.9(5)
C12 N1 C4 Ni1 77.0(5)
C5 N1 C4 Ni1 -113.7(4)
C2 C3 C4 N1 177.1(4)
Ni1 C3 C4 N1 116.1(4)
C2 C3 C4 C7 -19.1(7)
Ni1 C3 C4 C7 -80.1(5)
C2 C3 C4 Ni1 60.9(4)
C4 N1 C5 C8 -113.0(4)
C12 N1 C5 C8 56.5(5)
C4 N1 C5 C9 126.0(4)
C12 N1 C5 C9 -64.6(5)
C4 N1 C5 C6 7.6(5)
C12 N1 C5 C6 177.0(4)
C7 C6 C5 N1 -22.2(4)
C7 C6 C5 C8 97.4(4)
C7 C6 C5 C9 -141.4(4)
C5 C6 C7 C11 152.7(4)
C5 C6 C7 C4 27.8(4)
C5 C6 C7 C10 -88.7(4)
N1 C4 C7 C11 -141.3(4)
C3 C4 C7 C11 53.3(6)
Ni1 C4 C7 C11 -4.8(4)
N1 C4 C7 C6 -22.9(4)
C3 C4 C7 C6 171.7(4)
Ni1 C4 C7 C6 113.6(3)
N1 C4 C7 C10 95.8(4)
C3 C4 C7 C10 -69.6(6)
Ni1 C4 C7 C10 -127.6(3)
C4 N1 C12 C17 -104.4(5)
C5 N1 C12 C17 87.1(5)
C4 N1 C12 C13 75.8(5)
C5 N1 C12 C13 -92.7(5)
C17 C12 C13 C14 -4.7(6)
N1 C12 C13 C14 175.0(4)
C17 C12 C13 C18 173.5(4)
N1 C12 C13 C18 -6.8(6)
C12 C13 C14 C15 -0.8(7)
C18 C13 C14 C15 -179.1(4)
C13 C14 C15 C16 3.9(7)
C14 C15 C16 C17 -1.4(7)
C15 C16 C17 C12 -4.0(7)
C15 C16 C17 C21 170.6(4)
C13 C12 C17 C16 7.1(6)
N1 C12 C17 C16 -172.7(4)
C13 C12 C17 C21 -167.2(4)
N1 C12 C17 C21 13.0(6)
C14 C13 C18 C19 -53.0(6)
C12 C13 C18 C19 128.8(5)
C14 C13 C18 C20 69.6(5)
C12 C13 C18 C20 -108.6(5)
C16 C17 C21 C22 54.4(6)
C12 C17 C21 C22 -131.3(5)
C16 C17 C21 C23 -68.2(5)
C12 C17 C21 C23 106.1(5)
